data_7008169
loop_
_publ_author_name
'Porter, Robin M.'
'Danopoulos, Andreas A.'
'Reid, Gillian'
'Titcomb, Lisa R.'

_publ_section_title
;
 Zirconium and titanium amido complexes with
 3,3-dimethyl-1,5-diaza-8-oxacyclodecane; facile C-H activation of the
 macrocyclic rim.
;
_journal_issue 3
_journal_name_full 'Dalton transactions (Cambridge, England : 2003)'
_journal_page_first 427
_journal_page_last 428
_journal_paper_doi 10.1039/b418431a
_journal_year 2005
_chemical_formula_moiety 'C32 H48 N4 O2 Ti2'
_chemical_formula_sum 'C32 H48 N4 O2 Ti2'
_chemical_formula_weight 616.54
_chemical_name_systematic
;
?
;
_space_group_IT_number 14
_symmetry_cell_setting monoclinic
_symmetry_space_group_name_Hall '-P 2ybc'
_symmetry_space_group_name_H-M 'P 1 21/c 1'
_atom_sites_solution_hydrogens geom
_atom_sites_solution_primary direct
_atom_sites_solution_secondary difmap
_audit_creation_method SHELXL-97
_cell_angle_alpha 90.00
_cell_angle_beta 90.12(1)
_cell_angle_gamma 90.00
_cell_formula_units_Z 2
_cell_length_a 9.0291(5)
_cell_length_b 10.7445(6)
_cell_length_c 15.7401(9)
_cell_measurement_reflns_used 5955
_cell_measurement_temperature 120(2)
_cell_measurement_theta_max 27.48
_cell_measurement_theta_min 2.91
_cell_volume 1526.99(15)
_computing_cell_refinement 'DENZO (Otwinowski & Minor, 1997) & COLLECT (Hooft, 1998)'
_computing_data_collection 'COLLECT (Hooft, 1998)'
_computing_data_reduction 'DENZO (Otwinowski & Minor, 1997) & COLLECT (Hooft, 1998)'
_computing_molecular_graphics 'ORTEP-3 (Farrugia, 1997)'
_computing_publication_material
;
PLATON (Spek, 2003)
ENCIFER (Allen, 2004)
;
_computing_structure_refinement 'SHELXL-97 (Sheldrick, 1997)'
_computing_structure_solution 'DIRDIF99 (Beurskens, 1999)'
_diffrn_ambient_temperature 120(2)
_diffrn_detector_area_resol_mean 9.091
_diffrn_measured_fraction_theta_full 0.958
_diffrn_measured_fraction_theta_max 0.958
_diffrn_measurement_device_type
;
Bruker-Nonius 95mm CCD camera on \k-goniostat
;
_diffrn_measurement_method '\f & \w scans'
_diffrn_radiation_monochromator graphite
_diffrn_radiation_source 'Bruker-Nonius FR591 rotating anode'
_diffrn_radiation_type MoK\a
_diffrn_radiation_wavelength 0.71073
_diffrn_reflns_av_R_equivalents 0.0612
_diffrn_reflns_av_sigmaI/netI 0.0896
_diffrn_reflns_limit_h_max 9
_diffrn_reflns_limit_h_min -11
_diffrn_reflns_limit_k_max 13
_diffrn_reflns_limit_k_min -12
_diffrn_reflns_limit_l_max 20
_diffrn_reflns_limit_l_min -19
_diffrn_reflns_number 7242
_diffrn_reflns_theta_full 27.48
_diffrn_reflns_theta_max 27.48
_diffrn_reflns_theta_min 2.95
_diffrn_standards_number 0
_exptl_absorpt_coefficient_mu 0.558
_exptl_absorpt_correction_T_max 0.9515
_exptl_absorpt_correction_T_min 0.6906
_exptl_absorpt_correction_type multi-scan
_exptl_absorpt_process_details 'Sortav (Blessing, 1995)'
_exptl_crystal_colour 'dark red'
_exptl_crystal_density_diffrn 1.341
_exptl_crystal_density_method 'not measured'
_exptl_crystal_description block
_exptl_crystal_F_000 656
_exptl_crystal_size_max 0.11
_exptl_crystal_size_mid 0.10
_exptl_crystal_size_min 0.09
_refine_diff_density_max 0.378
_refine_diff_density_min -0.407
_refine_diff_density_rms 0.084
_refine_ls_extinction_method none
_refine_ls_goodness_of_fit_ref 1.028
_refine_ls_hydrogen_treatment mixed
_refine_ls_matrix_type full
_refine_ls_number_parameters 183
_refine_ls_number_reflns 3345
_refine_ls_number_restraints 0
_refine_ls_restrained_S_all 1.028
_refine_ls_R_factor_all 0.0869
_refine_ls_R_factor_gt 0.0531
_refine_ls_shift/su_max 0.000
_refine_ls_shift/su_mean 0.000
_refine_ls_structure_factor_coef Fsqd
_refine_ls_weighting_details 'calc w=1/[\s^2^(Fo^2^)+(0.0368P)^2^+1.2563P] where P=(Fo^2^+2Fc^2^)/3'
_refine_ls_weighting_scheme calc
_refine_ls_wR_factor_gt 0.1079
_refine_ls_wR_factor_ref 0.1214
_reflns_number_gt 2387
_reflns_number_total 3345
_reflns_threshold_expression >2sigma(I)
_cod_data_source_file b418431a.txt
_cod_data_source_block '[Ti(N2O)*(Benzyl)]2'
_cod_original_sg_symbol_H-M P21/c
_cod_database_code 7008169

loop_
_symmetry_equiv_pos_as_xyz
'x, y, z'
'-x, y+1/2, -z+1/2'
'-x, -y, -z'
'x, -y-1/2, z-1/2'

loop_
_atom_site_label
_atom_site_type_symbol
_atom_site_fract_x
_atom_site_fract_y
_atom_site_fract_z
_atom_site_U_iso_or_equiv
_atom_site_adp_type
_atom_site_occupancy
_atom_site_symmetry_multiplicity
_atom_site_calc_flag
_atom_site_refinement_flags
_atom_site_disorder_assembly
_atom_site_disorder_group
C1 C 0.2094(3) 0.0348(3) -0.13668(17) 0.0192(6) Uani 1 1 d . . .
H1A H 0.2124 -0.0572 -0.1400 0.023 Uiso 1 1 calc R . .
H1B H 0.2763 0.0682 -0.1809 0.023 Uiso 1 1 calc R . .
C2 C 0.0523(3) 0.0794(3) -0.15383(16) 0.0162(6) Uani 1 1 d . . .
H2A H 0.0528 0.1698 -0.1660 0.019 Uiso 1 1 calc R . .
H2B H 0.0113 0.0357 -0.2040 0.019 Uiso 1 1 calc R . .
C3 C -0.1282(3) 0.1517(3) -0.03866(16) 0.0167(6) Uani 1 1 d . . .
H3 H -0.2156 0.1200 -0.0063 0.020 Uiso 1 1 calc R . .
C4 C -0.1493(3) 0.2844(3) -0.07371(17) 0.0186(6) Uani 1 1 d . . .
C5 C 0.0018(3) 0.3519(3) -0.08283(17) 0.0189(6) Uani 1 1 d . . .
H5A H 0.0272 0.3595 -0.1438 0.023 Uiso 1 1 calc R . .
H5B H -0.0057 0.4367 -0.0588 0.023 Uiso 1 1 calc R . .
C6 C 0.2652(3) 0.2977(3) -0.07608(18) 0.0217(7) Uani 1 1 d . . .
H6A H 0.3133 0.3738 -0.0537 0.026 Uiso 1 1 calc R . .
H6B H 0.2570 0.3054 -0.1386 0.026 Uiso 1 1 calc R . .
C7 C 0.3567(3) 0.1835(3) -0.05299(18) 0.0210(7) Uani 1 1 d . . .
H7A H 0.4373 0.1722 -0.0948 0.025 Uiso 1 1 calc R . .
H7B H 0.4018 0.1948 0.0039 0.025 Uiso 1 1 calc R . .
C8 C -0.2349(3) 0.2827(3) -0.15908(17) 0.0214(7) Uani 1 1 d . . .
H8A H -0.1783 0.2355 -0.2012 0.032 Uiso 1 1 calc R . .
H8B H -0.2489 0.3682 -0.1792 0.032 Uiso 1 1 calc R . .
H8C H -0.3317 0.2434 -0.1508 0.032 Uiso 1 1 calc R . .
C9 C -0.2463(3) 0.3529(3) -0.00808(18) 0.0218(7) Uani 1 1 d . . .
H9A H -0.3410 0.3093 -0.0020 0.033 Uiso 1 1 calc R . .
H9B H -0.2644 0.4383 -0.0274 0.033 Uiso 1 1 calc R . .
H9C H -0.1952 0.3548 0.0469 0.033 Uiso 1 1 calc R . .
C10 C 0.0308(3) 0.2196(3) 0.15033(16) 0.0174(6) Uani 1 1 d . . .
H10A H -0.0196 0.3012 0.1464 0.021 Uiso 1 1 calc R . .
H10B H -0.0191 0.1645 0.1918 0.021 Uiso 1 1 calc R . .
C11 C 0.1916(3) 0.2284(3) 0.16226(16) 0.0179(6) Uani 1 1 d . . .
C12 C 0.2693(3) 0.3394(3) 0.14550(17) 0.0230(7) Uani 1 1 d . . .
H12 H 0.2147 0.4115 0.1299 0.028 Uiso 1 1 calc R . .
C13 C 0.4215(4) 0.3474(3) 0.15091(18) 0.0275(8) Uani 1 1 d . . .
H13 H 0.4696 0.4245 0.1404 0.033 Uiso 1 1 calc R . .
C14 C 0.5051(4) 0.2422(4) 0.17182(19) 0.0302(8) Uani 1 1 d . . .
H14 H 0.6100 0.2468 0.1750 0.036 Uiso 1 1 calc R . .
C15 C 0.4324(3) 0.1312(4) 0.18776(18) 0.0295(8) Uani 1 1 d . . .
H15 H 0.4880 0.0593 0.2025 0.035 Uiso 1 1 calc R . .
C16 C 0.2792(3) 0.1237(3) 0.18250(17) 0.0228(7) Uani 1 1 d . . .
H16 H 0.2320 0.0462 0.1928 0.027 Uiso 1 1 calc R . .
N1 N -0.0410(2) 0.0539(2) -0.07846(13) 0.0152(5) Uani 1 1 d . . .
N2 N 0.1185(3) 0.2830(2) -0.03868(14) 0.0170(5) Uani 1 1 d . . .
O1 O 0.2617(2) 0.07465(19) -0.05275(11) 0.0178(4) Uani 1 1 d . . .
Ti1 Ti 0.07256(6) 0.13109(5) 0.02598(3) 0.01457(15) Uani 1 1 d . . .

loop_
_atom_site_aniso_label
_atom_site_aniso_U_11
_atom_site_aniso_U_22
_atom_site_aniso_U_33
_atom_site_aniso_U_23
_atom_site_aniso_U_13
_atom_site_aniso_U_12
C1 0.0224(16) 0.0246(18) 0.0106(13) -0.0029(11) 0.0029(11) -0.0022(14)
C2 0.0190(15) 0.0208(16) 0.0089(12) -0.0005(11) 0.0010(11) -0.0027(13)
C3 0.0164(14) 0.0220(17) 0.0118(13) -0.0011(11) 0.0006(11) -0.0013(13)
C4 0.0234(16) 0.0177(17) 0.0146(14) 0.0016(11) -0.0008(11) 0.0018(13)
C5 0.0200(15) 0.0212(17) 0.0154(13) 0.0031(12) 0.0017(11) -0.0010(13)
C6 0.0214(16) 0.0274(19) 0.0162(14) 0.0009(12) 0.0032(12) -0.0097(14)
C7 0.0171(15) 0.0269(18) 0.0190(15) -0.0014(12) 0.0023(12) -0.0063(14)
C8 0.0205(16) 0.0243(18) 0.0194(15) 0.0038(12) -0.0006(12) 0.0002(14)
C9 0.0247(17) 0.0208(18) 0.0198(15) 0.0015(12) 0.0038(12) 0.0024(14)
C10 0.0206(16) 0.0195(16) 0.0121(13) -0.0020(11) 0.0017(11) 0.0023(13)
C11 0.0241(16) 0.0222(17) 0.0075(12) -0.0040(11) 0.0017(11) -0.0007(13)
C12 0.0276(17) 0.0281(19) 0.0135(14) -0.0009(12) -0.0011(12) -0.0012(14)
C13 0.0311(18) 0.034(2) 0.0179(15) -0.0025(13) -0.0015(13) -0.0100(16)
C14 0.0187(17) 0.052(2) 0.0196(15) -0.0023(15) -0.0043(13) -0.0019(16)
C15 0.0244(17) 0.043(2) 0.0213(15) 0.0008(15) -0.0018(13) 0.0095(17)
C16 0.0255(17) 0.0283(19) 0.0145(14) -0.0011(12) -0.0005(12) 0.0021(15)
N1 0.0161(12) 0.0211(14) 0.0082(10) 0.0001(9) 0.0006(9) -0.0010(11)
N2 0.0167(13) 0.0199(14) 0.0142(11) 0.0014(10) 0.0015(9) -0.0021(11)
O1 0.0177(10) 0.0234(12) 0.0122(9) 0.0005(8) 0.0018(8) -0.0030(9)
Ti1 0.0161(3) 0.0184(3) 0.0092(2) 0.0001(2) 0.00162(18) -0.0009(2)

loop_
_atom_type_symbol
_atom_type_description
_atom_type_scat_dispersion_real
_atom_type_scat_dispersion_imag
_atom_type_scat_source
C C 0.0033 0.0016 'International Tables Vol C Tables 4.2.6.8 and 6.1.1.4'
H H 0.0000 0.0000 'International Tables Vol C Tables 4.2.6.8 and 6.1.1.4'
N N 0.0061 0.0033 'International Tables Vol C Tables 4.2.6.8 and 6.1.1.4'
O O 0.0106 0.0060 'International Tables Vol C Tables 4.2.6.8 and 6.1.1.4'
Ti Ti 0.2776 0.4457 'International Tables Vol C Tables 4.2.6.8 and 6.1.1.4'

loop_
_geom_angle_atom_site_label_1
_geom_angle_atom_site_label_2
_geom_angle_atom_site_label_3
_geom_angle
_geom_angle_site_symmetry_1
_geom_angle_site_symmetry_3
_geom_angle_publ_flag
O1 C1 C2 111.5(2) . . ?
O1 C1 H1A 109.3 . . ?
C2 C1 H1A 109.3 . . ?
O1 C1 H1B 109.3 . . ?
C2 C1 H1B 109.3 . . ?
H1A C1 H1B 108.0 . . ?
N1 C2 C1 109.3(2) . . ?
N1 C2 H2A 109.8 . . ?
C1 C2 H2A 109.8 . . ?
N1 C2 H2B 109.8 . . ?
C1 C2 H2B 109.8 . . ?
H2A C2 H2B 108.3 . . ?
N1 C3 C4 125.5(2) . . ?
N1 C3 Ti1 70.32(14) . . ?
C4 C3 Ti1 112.31(19) . . ?
N1 C3 H3 113.6 . . ?
C4 C3 H3 113.6 . . ?
Ti1 C3 H3 113.6 . . ?
C3 C4 C9 105.8(2) . . ?
C3 C4 C8 111.2(2) . . ?
C9 C4 C8 107.7(2) . . ?
C3 C4 C5 110.9(2) . . ?
C9 C4 C5 109.8(2) . . ?
C8 C4 C5 111.2(2) . . ?
N2 C5 C4 110.7(2) . . ?
N2 C5 H5A 109.5 . . ?
C4 C5 H5A 109.5 . . ?
N2 C5 H5B 109.5 . . ?
C4 C5 H5B 109.5 . . ?
H5A C5 H5B 108.1 . . ?
N2 C6 C7 108.0(2) . . ?
N2 C6 H6A 110.1 . . ?
C7 C6 H6A 110.1 . . ?
N2 C6 H6B 110.1 . . ?
C7 C6 H6B 110.1 . . ?
H6A C6 H6B 108.4 . . ?
O1 C7 C6 109.3(2) . . ?
O1 C7 H7A 109.8 . . ?
C6 C7 H7A 109.8 . . ?
O1 C7 H7B 109.8 . . ?
C6 C7 H7B 109.8 . . ?
H7A C7 H7B 108.3 . . ?
C4 C8 H8A 109.5 . . ?
C4 C8 H8B 109.5 . . ?
H8A C8 H8B 109.5 . . ?
C4 C8 H8C 109.5 . . ?
H8A C8 H8C 109.5 . . ?
H8B C8 H8C 109.5 . . ?
C4 C9 H9A 109.5 . . ?
C4 C9 H9B 109.5 . . ?
H9A C9 H9B 109.5 . . ?
C4 C9 H9C 109.5 . . ?
H9A C9 H9C 109.5 . . ?
H9B C9 H9C 109.5 . . ?
C11 C10 Ti1 88.30(16) . . ?
C11 C10 H10A 113.9 . . ?
Ti1 C10 H10A 113.9 . . ?
C11 C10 H10B 113.9 . . ?
Ti1 C10 H10B 113.9 . . ?
H10A C10 H10B 111.1 . . ?
C12 C11 C16 116.0(3) . . ?
C12 C11 C10 121.6(3) . . ?
C16 C11 C10 122.1(3) . . ?
C12 C11 Ti1 112.88(18) . . ?
C16 C11 Ti1 95.49(18) . . ?
C10 C11 Ti1 57.60(14) . . ?
C13 C12 C11 122.5(3) . . ?
C13 C12 H12 118.7 . . ?
C11 C12 H12 118.7 . . ?
C12 C13 C14 120.1(3) . . ?
C12 C13 H13 120.0 . . ?
C14 C13 H13 120.0 . . ?
C15 C14 C13 118.9(3) . . ?
C15 C14 H14 120.5 . . ?
C13 C14 H14 120.5 . . ?
C14 C15 C16 120.8(3) . . ?
C14 C15 H15 119.6 . . ?
C16 C15 H15 119.6 . . ?
C15 C16 C11 121.7(3) . . ?
C15 C16 H16 119.2 . . ?
C11 C16 H16 119.2 . . ?
C3 N1 C2 121.3(2) . . ?
C3 N1 Ti1 69.05(14) . . ?
C2 N1 Ti1 105.99(16) . . ?
C3 N1 Ti1 115.20(17) . 3 ?
C2 N1 Ti1 123.32(18) . 3 ?
Ti1 N1 Ti1 97.34(9) . 3 ?
C6 N2 C5 114.0(2) . . ?
C6 N2 Ti1 119.42(19) . . ?
C5 N2 Ti1 120.85(18) . . ?
C7 O1 C1 115.0(2) . . ?
C7 O1 Ti1 103.83(16) . . ?
C1 O1 Ti1 109.85(15) . . ?
N2 Ti1 C3 81.01(11) . . ?
N2 Ti1 N1 91.48(9) . . ?
C3 Ti1 N1 40.62(10) . . ?
N2 Ti1 N1 169.66(9) . 3 ?
C3 Ti1 N1 99.68(10) . 3 ?
N1 Ti1 N1 82.66(9) . 3 ?
N2 Ti1 O1 76.83(9) . . ?
C3 Ti1 O1 115.43(9) . . ?
N1 Ti1 O1 80.14(8) . . ?
N1 Ti1 O1 93.71(8) 3 . ?
N2 Ti1 C10 97.92(11) . . ?
C3 Ti1 C10 103.66(11) . . ?
N1 Ti1 C10 141.02(10) . . ?
N1 Ti1 C10 91.96(10) 3 . ?
O1 Ti1 C10 138.83(9) . . ?
N2 Ti1 C11 90.33(9) . . ?
C3 Ti1 C11 135.39(10) . . ?
N1 Ti1 C11 175.09(9) . . ?
N1 Ti1 C11 96.20(9) 3 . ?
O1 Ti1 C11 104.72(8) . . ?
C10 Ti1 C11 34.11(9) . . ?
N2 Ti1 Ti1 133.00(7) . 3 ?
C3 Ti1 Ti1 67.42(8) . 3 ?
N1 Ti1 Ti1 42.10(6) . 3 ?
N1 Ti1 Ti1 40.56(6) 3 3 ?
O1 Ti1 Ti1 86.07(6) . 3 ?
C10 Ti1 Ti1 122.19(8) . 3 ?
C11 Ti1 Ti1 136.57(7) . 3 ?

loop_
_geom_bond_atom_site_label_1
_geom_bond_atom_site_label_2
_geom_bond_distance
_geom_bond_site_symmetry_2
_geom_bond_publ_flag
C1 O1 1.466(3) . ?
C1 C2 1.521(4) . ?
C1 H1A 0.9900 . ?
C1 H1B 0.9900 . ?
C2 N1 1.482(3) . ?
C2 H2A 0.9900 . ?
C2 H2B 0.9900 . ?
C3 N1 1.456(4) . ?
C3 C4 1.540(4) . ?
C3 Ti1 2.089(3) . ?
C3 H3 1.0000 . ?
C4 C9 1.543(4) . ?
C4 C8 1.549(4) . ?
C4 C5 1.552(4) . ?
C5 N2 1.463(4) . ?
C5 H5A 0.9900 . ?
C5 H5B 0.9900 . ?
C6 N2 1.459(4) . ?
C6 C7 1.523(4) . ?
C6 H6A 0.9900 . ?
C6 H6B 0.9900 . ?
C7 O1 1.450(3) . ?
C7 H7A 0.9900 . ?
C7 H7B 0.9900 . ?
C8 H8A 0.9800 . ?
C8 H8B 0.9800 . ?
C8 H8C 0.9800 . ?
C9 H9A 0.9800 . ?
C9 H9B 0.9800 . ?
C9 H9C 0.9800 . ?
C10 C11 1.467(4) . ?
C10 Ti1 2.209(3) . ?
C10 H10A 0.9900 . ?
C10 H10B 0.9900 . ?
C11 C12 1.409(4) . ?
C11 C16 1.410(4) . ?
C11 Ti1 2.616(3) . ?
C12 C13 1.380(4) . ?
C12 H12 0.9500 . ?
C13 C14 1.398(5) . ?
C13 H13 0.9500 . ?
C14 C15 1.385(5) . ?
C14 H14 0.9500 . ?
C15 C16 1.388(4) . ?
C15 H15 0.9500 . ?
C16 H16 0.9500 . ?
N1 Ti1 2.106(2) . ?
N1 Ti1 2.171(2) 3 ?
N2 Ti1 1.968(2) . ?
O1 Ti1 2.1975(19) . ?
Ti1 N1 2.171(2) 3 ?
Ti1 Ti1 3.2118(10) 3 ?
